data_1100838
loop_
_publ_author_name
'Schaefer, Carsten'
'Werz, Daniel B.'
'Staeb, Tobias H.'
'Gleiter, Rolf'
'Rominger, Frank'

_publ_section_title
;
CpCo-Stabilized Cyclopentadienones from Cyclobutadiene Complexes: 
Experimental and Theoretical Investigations
;
_journal_issue 9
_journal_name_full Organometallics
_journal_page_first 2016
_journal_page_last 2113
_journal_paper_doi 10.1021/om050048r
_journal_volume 24
_journal_year 2005
_chemical_formula_sum 'C17 H25 Co O S4 Si'
_chemical_formula_weight 460.63
_chemical_name_common in_paper_16
_space_group_IT_number 14
_symmetry_cell_setting monoclinic
_symmetry_space_group_name_Hall '-P 2yn'
_symmetry_space_group_name_H-M 'P 1 21/n 1'
_atom_sites_solution_hydrogens geom
_atom_sites_solution_primary direct
_atom_sites_solution_secondary difmap
_audit_creation_method SHELXL-97
_cell_angle_alpha 90.00
_cell_angle_beta 95.8050(10)
_cell_angle_gamma 90.00
_cell_formula_units_Z 4
_cell_length_a 7.97110(10)
_cell_length_b 14.6145(2)
_cell_length_c 17.77560(10)
_cell_measurement_temperature 200(2)
_cell_volume 2060.13(4)
_computing_cell_refinement 'Bruker SMART'
_computing_data_collection 'Bruker SMART'
_computing_data_reduction 'Bruker SHELXTL'
_computing_molecular_graphics 'Bruker SHELXTL'
_computing_publication_material 'Bruker SHELXTL'
_computing_structure_refinement 'SHELXL-97 (Sheldrick, 1997)'
_computing_structure_solution 'SHELXS-97 (Sheldrick, 1990)'
_diffrn_ambient_temperature 200(2)
_diffrn_measured_fraction_theta_full 1.000
_diffrn_measured_fraction_theta_max 1.000
_diffrn_measurement_device_type 'CCD area detector'
_diffrn_measurement_method 'phi and omega scans'
_diffrn_radiation_monochromator graphite
_diffrn_radiation_source 'fine-focus sealed tube'
_diffrn_radiation_type MoK\a
_diffrn_radiation_wavelength 0.71073
_diffrn_reflns_av_R_equivalents 0.0365
_diffrn_reflns_av_sigmaI/netI 0.0304
_diffrn_reflns_limit_h_max 10
_diffrn_reflns_limit_h_min -10
_diffrn_reflns_limit_k_max 18
_diffrn_reflns_limit_k_min -18
_diffrn_reflns_limit_l_max 23
_diffrn_reflns_limit_l_min -23
_diffrn_reflns_number 21109
_diffrn_reflns_theta_full 27.50
_diffrn_reflns_theta_max 27.50
_diffrn_reflns_theta_min 1.81
_exptl_absorpt_coefficient_mu 1.299
_exptl_absorpt_correction_T_max 0.8811
_exptl_absorpt_correction_T_min 0.5627
_exptl_absorpt_correction_type multi-scan
_exptl_absorpt_process_details 'Blessing, Acta Cryst. (1995) A51 33-38.'
_exptl_crystal_colour red
_exptl_crystal_density_diffrn 1.485
_exptl_crystal_density_method 'not measured'
_exptl_crystal_description needle
_exptl_crystal_F_000 960
_exptl_crystal_size_max 0.50
_exptl_crystal_size_mid 0.12
_exptl_crystal_size_min 0.10
_refine_diff_density_max 0.319
_refine_diff_density_min -0.272
_refine_diff_density_rms 0.057
_refine_ls_extinction_method none
_refine_ls_goodness_of_fit_ref 1.041
_refine_ls_hydrogen_treatment constr
_refine_ls_matrix_type full
_refine_ls_number_parameters 224
_refine_ls_number_reflns 4731
_refine_ls_number_restraints 0
_refine_ls_restrained_S_all 1.041
_refine_ls_R_factor_all 0.0411
_refine_ls_R_factor_gt 0.0268
_refine_ls_shift/su_max 0.001
_refine_ls_shift/su_mean 0.000
_refine_ls_structure_factor_coef Fsqd
_refine_ls_weighting_details 'calc w=1/[\s^2^(Fo^2^)+(0.0269P)^2^+0.6995P] where P=(Fo^2^+2Fc^2^)/3'
_refine_ls_weighting_scheme calc
_refine_ls_wR_factor_gt 0.0573
_refine_ls_wR_factor_ref 0.0621
_reflns_number_gt 3843
_reflns_number_total 4731
_reflns_threshold_expression >2sigma(I)
_cod_duplicate_entry 4060512
_cod_depositor_comments
;
The following automatic conversions were performed:
'_symmetry_cell_setting' value 'Monoclinic' changed to 'monoclinic'
according to '/home/saulius/struct/CIF-dictionaries/cif_core.dic'
dictionary named 'cif_core.dic' version 2.4.1 from 2010-06-29.

Automatic conversion script
Id: cif_fix_enum 1527 2010-12-29 10:47:43Z saulius 
;
_cod_original_sg_symbol_H-M P2(1)/n
_cod_database_code 1100838

loop_
_symmetry_equiv_pos_as_xyz
'x, y, z'
'-x+1/2, y+1/2, -z+1/2'
'-x, -y, -z'
'x-1/2, -y-1/2, z-1/2'

loop_
_atom_site_label
_atom_site_type_symbol
_atom_site_fract_x
_atom_site_fract_y
_atom_site_fract_z
_atom_site_U_iso_or_equiv
_atom_site_adp_type
_atom_site_occupancy
_atom_site_symmetry_multiplicity
_atom_site_calc_flag
_atom_site_refinement_flags
_atom_site_disorder_assembly
_atom_site_disorder_group
Co1 Co 0.05866(3) 0.889570(15) 0.173130(13) 0.01816(7) Uani 1 1 d . . .
Si1 Si -0.17283(6) 0.69726(3) 0.09671(3) 0.02426(12) Uani 1 1 d . . .
S1 S -0.03012(7) 0.83297(4) 0.34831(3) 0.03380(12) Uani 1 1 d . . .
S2 S 0.27363(6) 0.99813(3) 0.31828(3) 0.03010(12) Uani 1 1 d . . .
S3 S 0.14866(6) 1.10791(3) 0.14678(3) 0.03116(12) Uani 1 1 d . . .
S4 S -0.24401(6) 1.01596(3) 0.07591(3) 0.03033(12) Uani 1 1 d . . .
C1 C 0.0236(2) 0.76736(12) 0.11466(10) 0.0218(4) Uani 1 1 d . . .
C2 C 0.1519(2) 0.75979(12) 0.17729(10) 0.0236(4) Uani 1 1 d . . .
H2 H 0.1487 0.7192 0.2189 0.028 Uiso 1 1 calc R . .
C3 C 0.2846(2) 0.82273(13) 0.16727(11) 0.0272(4) Uani 1 1 d . . .
H3 H 0.3847 0.8308 0.2004 0.033 Uiso 1 1 calc R . .
C4 C 0.2405(2) 0.87056(13) 0.09970(11) 0.0278(4) Uani 1 1 d . . .
H4 H 0.3062 0.9166 0.0788 0.033 Uiso 1 1 calc R . .
C5 C 0.0809(2) 0.83830(12) 0.06790(10) 0.0255(4) Uani 1 1 d . . .
H5 H 0.0212 0.8604 0.0226 0.031 Uiso 1 1 calc R . .
C6 C -0.1915(2) 0.92528(12) 0.21886(10) 0.0218(4) Uani 1 1 d . . .
O6 O -0.33014(16) 0.88808(9) 0.21799(8) 0.0295(3) Uani 1 1 d . . .
C7 C -0.0404(2) 0.91131(12) 0.27316(10) 0.0219(4) Uani 1 1 d . . .
C8 C 0.0871(2) 0.97652(12) 0.25939(10) 0.0218(4) Uani 1 1 d . . .
C9 C 0.0323(2) 1.02368(12) 0.18969(10) 0.0215(4) Uani 1 1 d . . .
C10 C -0.1283(2) 0.98633(12) 0.16156(10) 0.0210(4) Uani 1 1 d . . .
C11 C -0.1972(3) 0.87612(16) 0.39927(13) 0.0478(6) Uani 1 1 d . . .
H11A H -0.1646 0.9358 0.4213 0.072 Uiso 1 1 calc R . .
H11B H -0.2179 0.8332 0.4397 0.072 Uiso 1 1 calc R . .
H11C H -0.3001 0.8829 0.3646 0.072 Uiso 1 1 calc R . .
C12 C 0.1800(3) 1.06472(15) 0.38882(11) 0.0355(5) Uani 1 1 d . . .
H12A H 0.1286 1.1200 0.3654 0.053 Uiso 1 1 calc R . .
H12B H 0.2674 1.0821 0.4291 0.053 Uiso 1 1 calc R . .
H12C H 0.0934 1.0282 0.4103 0.053 Uiso 1 1 calc R . .
C13 C 0.0161(3) 1.20625(14) 0.15323(14) 0.0445(6) Uani 1 1 d . . .
H13A H -0.0898 1.1972 0.1210 0.067 Uiso 1 1 calc R . .
H13B H 0.0737 1.2607 0.1364 0.067 Uiso 1 1 calc R . .
H13C H -0.0080 1.2146 0.2058 0.067 Uiso 1 1 calc R . .
C14 C -0.4259(3) 1.06913(16) 0.11018(13) 0.0429(5) Uani 1 1 d . . .
H14A H -0.4713 1.0289 0.1473 0.064 Uiso 1 1 calc R . .
H14B H -0.5122 1.0796 0.0678 0.064 Uiso 1 1 calc R . .
H14C H -0.3930 1.1277 0.1341 0.064 Uiso 1 1 calc R . .
C15 C -0.2195(3) 0.64814(16) 0.18841(12) 0.0416(5) Uani 1 1 d . . .
H15A H -0.2371 0.6978 0.2239 0.062 Uiso 1 1 calc R . .
H15B H -0.1245 0.6102 0.2091 0.062 Uiso 1 1 calc R . .
H15C H -0.3216 0.6105 0.1808 0.062 Uiso 1 1 calc R . .
C16 C -0.3477(3) 0.76785(14) 0.05105(13) 0.0370(5) Uani 1 1 d . . .
H16A H -0.4486 0.7298 0.0406 0.055 Uiso 1 1 calc R . .
H16B H -0.3152 0.7930 0.0035 0.055 Uiso 1 1 calc R . .
H16C H -0.3719 0.8180 0.0849 0.055 Uiso 1 1 calc R . .
C17 C -0.1315(3) 0.60402(14) 0.02921(13) 0.0409(5) Uani 1 1 d . . .
H17A H -0.0624 0.5564 0.0560 0.061 Uiso 1 1 calc R . .
H17B H -0.0715 0.6292 -0.0116 0.061 Uiso 1 1 calc R . .
H17C H -0.2389 0.5776 0.0078 0.061 Uiso 1 1 calc R . .

loop_
_atom_site_aniso_label
_atom_site_aniso_U_11
_atom_site_aniso_U_22
_atom_site_aniso_U_33
_atom_site_aniso_U_23
_atom_site_aniso_U_13
_atom_site_aniso_U_12
Co1 0.01812(12) 0.01771(12) 0.01843(12) -0.00011(9) 0.00076(9) 0.00041(9)
Si1 0.0236(3) 0.0230(3) 0.0257(3) -0.0028(2) 0.0002(2) -0.0025(2)
S1 0.0432(3) 0.0333(3) 0.0250(2) 0.0089(2) 0.0036(2) 0.0000(2)
S2 0.0242(2) 0.0352(3) 0.0293(3) -0.0045(2) -0.00540(19) -0.0018(2)
S3 0.0306(3) 0.0246(2) 0.0393(3) 0.0066(2) 0.0085(2) -0.0024(2)
S4 0.0315(3) 0.0352(3) 0.0229(2) 0.0032(2) -0.0041(2) 0.0066(2)
C1 0.0235(9) 0.0201(9) 0.0221(9) -0.0033(7) 0.0037(7) 0.0020(7)
C2 0.0229(9) 0.0201(9) 0.0276(10) 0.0000(7) 0.0021(7) 0.0048(7)
C3 0.0182(9) 0.0290(10) 0.0339(10) -0.0056(8) 0.0009(8) 0.0022(8)
C4 0.0252(10) 0.0284(10) 0.0314(10) -0.0029(8) 0.0100(8) -0.0032(8)
C5 0.0291(10) 0.0273(10) 0.0208(9) -0.0026(8) 0.0057(7) 0.0007(8)
C6 0.0222(9) 0.0223(9) 0.0208(9) -0.0043(7) 0.0014(7) 0.0020(7)
O6 0.0208(7) 0.0342(7) 0.0336(7) -0.0027(6) 0.0036(6) -0.0062(6)
C7 0.0251(9) 0.0224(9) 0.0181(8) -0.0002(7) 0.0016(7) 0.0007(7)
C8 0.0214(9) 0.0220(9) 0.0216(9) -0.0042(7) 0.0006(7) 0.0001(7)
C9 0.0231(9) 0.0188(8) 0.0226(9) 0.0000(7) 0.0029(7) 0.0009(7)
C10 0.0206(9) 0.0208(8) 0.0211(9) -0.0005(7) 0.0004(7) 0.0034(7)
C11 0.0632(16) 0.0469(14) 0.0372(13) -0.0025(11) 0.0233(12) -0.0115(12)
C12 0.0376(12) 0.0381(12) 0.0295(11) -0.0069(9) -0.0027(9) -0.0057(9)
C13 0.0546(15) 0.0203(10) 0.0599(15) 0.0043(10) 0.0126(12) 0.0012(10)
C14 0.0348(12) 0.0464(13) 0.0448(13) -0.0021(11) -0.0083(10) 0.0153(10)
C15 0.0386(12) 0.0483(13) 0.0381(12) 0.0043(10) 0.0041(10) -0.0142(10)
C16 0.0290(11) 0.0362(11) 0.0440(12) -0.0034(10) -0.0050(9) 0.0014(9)
C17 0.0427(13) 0.0340(12) 0.0448(13) -0.0145(10) -0.0012(10) -0.0020(10)

loop_
_atom_type_symbol
_atom_type_description
_atom_type_scat_dispersion_real
_atom_type_scat_dispersion_imag
_atom_type_scat_source
C C 0.0033 0.0016 'International Tables Vol C Tables 4.2.6.8 and 6.1.1.4'
H H 0.0000 0.0000 'International Tables Vol C Tables 4.2.6.8 and 6.1.1.4'
O O 0.0106 0.0060 'International Tables Vol C Tables 4.2.6.8 and 6.1.1.4'
Si Si 0.0817 0.0704 'International Tables Vol C Tables 4.2.6.8 and 6.1.1.4'
S S 0.1246 0.1234 'International Tables Vol C Tables 4.2.6.8 and 6.1.1.4'
Co Co 0.3494 0.9721 'International Tables Vol C Tables 4.2.6.8 and 6.1.1.4'

loop_
_geom_angle_atom_site_label_1
_geom_angle_atom_site_label_2
_geom_angle_atom_site_label_3
_geom_angle
_geom_angle_site_symmetry_1
_geom_angle_site_symmetry_3
_geom_angle_publ_flag
C8 Co1 C9 42.58(7) . . ?
C8 Co1 C2 123.72(7) . . ?
C9 Co1 C2 162.35(7) . . ?
C8 Co1 C5 158.31(7) . . ?
C9 Co1 C5 121.08(7) . . ?
C2 Co1 C5 68.02(7) . . ?
C8 Co1 C7 41.63(7) . . ?
C9 Co1 C7 70.32(7) . . ?
C2 Co1 C7 106.57(7) . . ?
C5 Co1 C7 158.90(7) . . ?
C8 Co1 C10 70.20(7) . . ?
C9 Co1 C10 41.51(7) . . ?
C2 Co1 C10 154.89(7) . . ?
C5 Co1 C10 106.93(7) . . ?
C7 Co1 C10 68.83(7) . . ?
C8 Co1 C3 108.06(7) . . ?
C9 Co1 C3 125.34(7) . . ?
C2 Co1 C3 40.76(7) . . ?
C5 Co1 C3 67.79(8) . . ?
C7 Co1 C3 122.32(7) . . ?
C10 Co1 C3 162.23(7) . . ?
C8 Co1 C4 122.76(7) . . ?
C9 Co1 C4 108.43(7) . . ?
C2 Co1 C4 67.71(7) . . ?
C5 Co1 C4 40.46(7) . . ?
C7 Co1 C4 158.31(8) . . ?
C10 Co1 C4 125.38(7) . . ?
C3 Co1 C4 39.77(8) . . ?
C8 Co1 C1 159.71(7) . . ?
C9 Co1 C1 155.49(7) . . ?
C2 Co1 C1 40.97(7) . . ?
C5 Co1 C1 40.78(7) . . ?
C7 Co1 C1 121.78(7) . . ?
C10 Co1 C1 119.00(7) . . ?
C3 Co1 C1 68.91(7) . . ?
C4 Co1 C1 68.57(7) . . ?
C8 Co1 C6 67.40(7) . . ?
C9 Co1 C6 67.38(7) . . ?
C2 Co1 C6 121.83(7) . . ?
C5 Co1 C6 124.70(7) . . ?
C7 Co1 C6 39.44(7) . . ?
C10 Co1 C6 39.42(7) . . ?
C3 Co1 C6 157.43(7) . . ?
C4 Co1 C6 161.39(7) . . ?
C1 Co1 C6 107.25(7) . . ?
C15 Si1 C16 113.06(11) . . ?
C15 Si1 C17 110.29(11) . . ?
C16 Si1 C17 107.36(10) . . ?
C15 Si1 C1 107.52(9) . . ?
C16 Si1 C1 110.43(9) . . ?
C17 Si1 C1 108.08(9) . . ?
C7 S1 C11 100.07(10) . . ?
C8 S2 C12 97.26(9) . . ?
C9 S3 C13 101.13(10) . . ?
C10 S4 C14 100.58(9) . . ?
C5 C1 C2 105.15(15) . . ?
C5 C1 Si1 127.44(14) . . ?
C2 C1 Si1 127.39(13) . . ?
C5 C1 Co1 68.42(10) . . ?
C2 C1 Co1 68.18(10) . . ?
Si1 C1 Co1 128.75(9) . . ?
C3 C2 C1 109.40(16) . . ?
C3 C2 Co1 70.56(10) . . ?
C1 C2 Co1 70.84(10) . . ?
C4 C3 C2 107.67(16) . . ?
C4 C3 Co1 70.29(11) . . ?
C2 C3 Co1 68.68(10) . . ?
C3 C4 C5 108.17(16) . . ?
C3 C4 Co1 69.93(10) . . ?
C5 C4 Co1 68.79(10) . . ?
C4 C5 C1 109.58(16) . . ?
C4 C5 Co1 70.75(11) . . ?
C1 C5 Co1 70.81(10) . . ?
O6 C6 C7 128.19(17) . . ?
O6 C6 C10 128.73(16) . . ?
C7 C6 C10 102.73(14) . . ?
O6 C6 Co1 135.12(13) . . ?
C7 C6 Co1 61.25(9) . . ?
C10 C6 Co1 61.54(9) . . ?
C8 C7 C6 109.99(15) . . ?
C8 C7 S1 125.79(14) . . ?
C6 C7 S1 123.97(13) . . ?
C8 C7 Co1 67.12(10) . . ?
C6 C7 Co1 79.31(10) . . ?
S1 C7 Co1 124.68(10) . . ?
C7 C8 C9 107.78(15) . . ?
C7 C8 S2 126.14(14) . . ?
C9 C8 S2 126.05(13) . . ?
C7 C8 Co1 71.25(10) . . ?
C9 C8 Co1 69.06(10) . . ?
S2 C8 Co1 126.74(10) . . ?
C10 C9 C8 107.39(15) . . ?
C10 C9 S3 127.27(14) . . ?
C8 C9 S3 125.29(13) . . ?
C10 C9 Co1 71.23(10) . . ?
C8 C9 Co1 68.36(10) . . ?
S3 C9 Co1 123.70(9) . . ?
C9 C10 C6 110.10(15) . . ?
C9 C10 S4 125.56(13) . . ?
C6 C10 S4 124.09(13) . . ?
C9 C10 Co1 67.26(9) . . ?
C6 C10 Co1 79.04(10) . . ?
S4 C10 Co1 124.83(9) . . ?

loop_
_geom_bond_atom_site_label_1
_geom_bond_atom_site_label_2
_geom_bond_distance
_geom_bond_site_symmetry_2
_geom_bond_publ_flag
Co1 C8 1.9868(17) . ?
Co1 C9 1.9962(17) . ?
Co1 C2 2.0355(17) . ?
Co1 C5 2.0393(18) . ?
Co1 C7 2.0419(17) . ?
Co1 C10 2.0494(17) . ?
Co1 C3 2.0605(18) . ?
Co1 C4 2.0651(19) . ?
Co1 C1 2.0711(17) . ?
Co1 C6 2.2887(18) . ?
Si1 C15 1.853(2) . ?
Si1 C16 1.854(2) . ?
Si1 C17 1.867(2) . ?
Si1 C1 1.8711(18) . ?
S1 C7 1.7549(18) . ?
S1 C11 1.799(2) . ?
S2 C8 1.7579(18) . ?
S2 C12 1.807(2) . ?
S3 C9 1.7606(18) . ?
S3 C13 1.794(2) . ?
S4 C10 1.7529(18) . ?
S4 C14 1.804(2) . ?
C1 C5 1.432(3) . ?
C1 C2 1.438(2) . ?
C2 C3 1.426(3) . ?
C3 C4 1.403(3) . ?
C4 C5 1.420(3) . ?
C6 O6 1.230(2) . ?
C6 C7 1.480(2) . ?
C6 C10 1.480(2) . ?
C7 C8 1.432(2) . ?
C8 C9 1.446(2) . ?
C9 C10 1.434(2) . ?
